data_4109551
loop_
_publ_author_name
'Yi Sun'
'Nicole Ross'
'Shu-Bin Zhao'
'Krista Huszarik'
'Wen-Li Jia'
'Rui-Yao Wang'
'Donal Macartney'
'Suning Wang'

_publ_section_title
;
 Enhancing Electron Accepting Ability of Triarylboron via \p-Conjugation
 with 2,2'-Bipy and Metal Chelation: 5,5'-Bis(BMes2)-2,2'-bipy and Its
 Metal Complexes
;
_journal_name_full 'Journal of the American Chemical Society'
_journal_page_first 7510
_journal_page_last 7511
_journal_paper_doi 10.1021/ja0725652
_journal_volume 129
_journal_year 2007
_chemical_formula_sum 'C64 H80 B2 N2 O1.5 Pt'
_chemical_formula_weight 1118.01
_chemical_name_systematic
;
 ?
;
_space_group_IT_number 56
_symmetry_cell_setting orthorhombic
_symmetry_space_group_name_Hall '-P 2ab 2ac'
_symmetry_space_group_name_H-M 'P c c n'
_atom_sites_solution_hydrogens geom
_atom_sites_solution_primary direct
_atom_sites_solution_secondary difmap
_audit_creation_method SHELXL-97
_cell_angle_alpha 90.00
_cell_angle_beta 90.00
_cell_angle_gamma 90.00
_cell_formula_units_Z 4
_cell_length_a 24.9145(14)
_cell_length_b 13.3642(8)
_cell_length_c 18.6362(10)
_cell_measurement_reflns_used 8791
_cell_measurement_temperature 180(2)
_cell_measurement_theta_max 27.45
_cell_measurement_theta_min 2.33
_cell_volume 6205.2(6)
_computing_cell_refinement 'Bruker SMART'
_computing_data_collection 'Bruker SMART'
_computing_data_reduction 'Bruker SAINT'
_computing_molecular_graphics 'Bruker SHELXTL'
_computing_publication_material 'Bruker SHELXTL'
_computing_structure_refinement 'SHELXL-97 (Sheldrick, 1997)'
_computing_structure_solution 'SHELXS-97 (Sheldrick, 1990)'
_diffrn_ambient_temperature 180(2)
_diffrn_measured_fraction_theta_full 1.000
_diffrn_measured_fraction_theta_max 1.000
_diffrn_measurement_device_type 'CCD area detector'
_diffrn_measurement_method 'phi and omega scans'
_diffrn_radiation_monochromator graphite
_diffrn_radiation_source 'fine-focus sealed tube'
_diffrn_radiation_type MoK\a
_diffrn_radiation_wavelength 0.71073
_diffrn_reflns_av_R_equivalents 0.0377
_diffrn_reflns_av_sigmaI/netI 0.0188
_diffrn_reflns_limit_h_max 29
_diffrn_reflns_limit_h_min -29
_diffrn_reflns_limit_k_max 15
_diffrn_reflns_limit_k_min -15
_diffrn_reflns_limit_l_max 22
_diffrn_reflns_limit_l_min -22
_diffrn_reflns_number 54432
_diffrn_reflns_theta_full 25.00
_diffrn_reflns_theta_max 25.00
_diffrn_reflns_theta_min 2.05
_exptl_absorpt_coefficient_mu 2.300
_exptl_absorpt_correction_T_max 0.8026
_exptl_absorpt_correction_T_min 0.4597
_exptl_absorpt_correction_type empirical(multi-scans)
_exptl_crystal_colour clear
_exptl_crystal_density_diffrn 1.197
_exptl_crystal_description needle
_exptl_crystal_F_000 2312
_exptl_crystal_size_max 0.40
_exptl_crystal_size_mid 0.10
_exptl_crystal_size_min 0.10
_platon_squeeze_details
;Difference electron density maps revealed the presence of disordered 
CH2Cl2 solvate molecules, which were ultimately modeled through the
use of the SQUEEZE subroutine of the PLATON software suite. PLATON 
Reference: P. v.d. Sluis & A.L. Spek. Acta Cryst. (1990), A46, 194. 
One solvent accessible void per lattice were found, comprising a 
total volume of 1812.8 A3 and contributing a total of 269 electrons. 
The void was assigned to 6 disordered THF molecules, which 
contribute 6x40 = 240 electrons, and ocuppy about 600 A3 in space. 
The larger volume of the void may be a result of the disorder. The
contributions have been included in all derived crystal quantities 
although the precise composition of the lattice solvate is somewhat 
speculative.
;
_refine_diff_density_max 0.650
_refine_diff_density_min -1.455
_refine_diff_density_rms 0.065
_refine_ls_extinction_method none
_refine_ls_goodness_of_fit_ref 1.111
_refine_ls_hydrogen_treatment constr
_refine_ls_matrix_type full
_refine_ls_number_parameters 291
_refine_ls_number_reflns 5466
_refine_ls_number_restraints 0
_refine_ls_restrained_S_all 1.111
_refine_ls_R_factor_all 0.0371
_refine_ls_R_factor_gt 0.0241
_refine_ls_shift/su_max 0.003
_refine_ls_shift/su_mean 0.000
_refine_ls_structure_factor_coef Fsqd
_refine_ls_weighting_details 'calc w=1/[\s^2^(Fo^2^)+(0.0430P)^2^+0.6000P] where P=(Fo^2^+2Fc^2^)/3'
_refine_ls_weighting_scheme calc
_refine_ls_wR_factor_gt 0.0703
_refine_ls_wR_factor_ref 0.0738
_reflns_number_gt 4003
_reflns_number_total 5466
_reflns_threshold_expression >2sigma(I)
_cod_data_source_file ja0725652si20070517_103644.cif
_cod_data_source_block sun3a
_cod_original_formula_sum 'C64 H80 B2 N2 O1.50 Pt'
_cod_database_code 4109551

loop_
_symmetry_equiv_pos_as_xyz
'x, y, z'
'-x+1/2, -y+1/2, z'
'-x, y+1/2, -z+1/2'
'x+1/2, -y, -z+1/2'
'-x, -y, -z'
'x-1/2, y-1/2, -z'
'x, -y-1/2, z-1/2'
'-x-1/2, y, z-1/2'

loop_
_atom_site_label
_atom_site_type_symbol
_atom_site_fract_x
_atom_site_fract_y
_atom_site_fract_z
_atom_site_U_iso_or_equiv
_atom_site_adp_type
_atom_site_occupancy
_atom_site_symmetry_multiplicity
_atom_site_calc_flag
_atom_site_refinement_flags
N1 N 0.70619(9) 0.69584(17) 0.22478(12) 0.0286(5) Uani 1 1 d .
Pt1 Pt 0.7500 0.7500 0.137049(8) 0.02681(7) Uani 1 2 d S
C1 C 0.72547(12) 0.7186(2) 0.29071(16) 0.0288(6) Uani 1 1 d .
C2 C 0.70036(13) 0.6853(2) 0.35273(15) 0.0345(7) Uani 1 1 d .
H2A H 0.7138 0.7032 0.3986 0.041 Uiso 1 1 calc R
C3 C 0.65532(12) 0.6253(2) 0.34645(16) 0.0348(7) Uani 1 1 d .
H3A H 0.6374 0.6031 0.3885 0.042 Uiso 1 1 calc R
C4 C 0.63596(12) 0.5971(2) 0.27937(16) 0.0328(7) Uani 1 1 d .
C5 C 0.66329(12) 0.6363(2) 0.21989(16) 0.0318(7) Uani 1 1 d .
H5A H 0.6505 0.6196 0.1734 0.038 Uiso 1 1 calc R
C6 C 0.58578(12) 0.4662(2) 0.19383(16) 0.0345(7) Uani 1 1 d .
C7 C 0.62938(14) 0.4069(2) 0.17222(19) 0.0473(9) Uani 1 1 d .
C8 C 0.62863(19) 0.3597(3) 0.1056(2) 0.0617(11) Uani 1 1 d .
H8A H 0.6581 0.3185 0.0926 0.074 Uiso 1 1 calc R
C9 C 0.5871(2) 0.3706(3) 0.0584(2) 0.0627(11) Uani 1 1 d .
C10 C 0.54405(18) 0.4278(3) 0.0791(2) 0.0604(11) Uani 1 1 d .
H10A H 0.5148 0.4357 0.0469 0.073 Uiso 1 1 calc R
C11 C 0.54182(16) 0.4750(3) 0.14656(18) 0.0460(9) Uani 1 1 d .
C12 C 0.67746(15) 0.3910(3) 0.2198(3) 0.0747(13) Uani 1 1 d .
H12A H 0.6929 0.3248 0.2104 0.112 Uiso 1 1 calc R
H12B H 0.6665 0.3952 0.2702 0.112 Uiso 1 1 calc R
H12C H 0.7044 0.4426 0.2098 0.112 Uiso 1 1 calc R
C13 C 0.5888(2) 0.3225(3) -0.0150(2) 0.0939(17) Uani 1 1 d .
H13A H 0.6090 0.2597 -0.0123 0.141 Uiso 1 1 calc R
H13B H 0.6064 0.3679 -0.0489 0.141 Uiso 1 1 calc R
H13C H 0.5521 0.3088 -0.0312 0.141 Uiso 1 1 calc R
C14 C 0.49214(19) 0.5335(4) 0.1667(3) 0.0908(17) Uani 1 1 d .
H14A H 0.4655 0.5280 0.1282 0.136 Uiso 1 1 calc R
H14B H 0.5016 0.6039 0.1738 0.136 Uiso 1 1 calc R
H14C H 0.4771 0.5064 0.2112 0.136 Uiso 1 1 calc R
C15 C 0.54088(12) 0.5219(2) 0.32435(16) 0.0326(7) Uani 1 1 d .
C16 C 0.52282(14) 0.4291(3) 0.35109(17) 0.0401(8) Uani 1 1 d .
C17 C 0.48137(14) 0.4267(3) 0.40151(18) 0.0496(9) Uani 1 1 d .
H17A H 0.4700 0.3638 0.4197 0.060 Uiso 1 1 calc R
C18 C 0.45667(13) 0.5111(3) 0.42568(18) 0.0509(10) Uani 1 1 d .
C19 C 0.47378(14) 0.6028(3) 0.39877(18) 0.0492(9) Uani 1 1 d .
H19A H 0.4565 0.6623 0.4144 0.059 Uiso 1 1 calc R
C20 C 0.51558(13) 0.6097(2) 0.34949(17) 0.0383(8) Uani 1 1 d .
C21 C 0.54947(15) 0.3325(2) 0.33012(19) 0.0525(9) Uani 1 1 d .
H21A H 0.5489 0.3256 0.2778 0.079 Uiso 1 1 calc R
H21B H 0.5302 0.2763 0.3520 0.079 Uiso 1 1 calc R
H21C H 0.5867 0.3327 0.3469 0.079 Uiso 1 1 calc R
C22 C 0.41140(15) 0.5062(3) 0.4802(2) 0.0705(12) Uani 1 1 d .
H22A H 0.3830 0.4620 0.4623 0.106 Uiso 1 1 calc R
H22B H 0.3967 0.5734 0.4878 0.106 Uiso 1 1 calc R
H22C H 0.4252 0.4800 0.5258 0.106 Uiso 1 1 calc R
C23 C 0.53023(14) 0.7133(2) 0.3224(2) 0.0492(9) Uani 1 1 d .
H23A H 0.5004 0.7593 0.3314 0.074 Uiso 1 1 calc R
H23B H 0.5374 0.7103 0.2708 0.074 Uiso 1 1 calc R
H23C H 0.5623 0.7371 0.3476 0.074 Uiso 1 1 calc R
C24 C 0.70174(13) 0.6975(2) 0.06000(15) 0.0330(7) Uani 1 1 d .
C25 C 0.71552(14) 0.6190(2) 0.01408(17) 0.0432(8) Uani 1 1 d .
H25A H 0.7504 0.5907 0.0174 0.052 Uiso 1 1 calc R
C26 C 0.67968(16) 0.5810(3) -0.03650(19) 0.0565(10) Uani 1 1 d .
H26A H 0.6905 0.5277 -0.0669 0.068 Uiso 1 1 calc R
C27 C 0.62888(16) 0.6200(3) -0.04270(19) 0.0544(10) Uani 1 1 d .
H27A H 0.6044 0.5935 -0.0768 0.065 Uiso 1 1 calc R
C28 C 0.61399(15) 0.6977(3) 0.00110(19) 0.0535(9) Uani 1 1 d .
H28A H 0.5790 0.7256 -0.0028 0.064 Uiso 1 1 calc R
C29 C 0.64997(14) 0.7354(2) 0.0510(2) 0.0432(8) Uani 1 1 d .
H29A H 0.6389 0.7896 0.0805 0.052 Uiso 1 1 calc R
B1 B 0.58629(15) 0.5268(2) 0.26676(18) 0.0332(8) Uani 1 1 d .

loop_
_atom_site_aniso_label
_atom_site_aniso_U_11
_atom_site_aniso_U_22
_atom_site_aniso_U_33
_atom_site_aniso_U_23
_atom_site_aniso_U_13
_atom_site_aniso_U_12
N1 0.0326(14) 0.0284(13) 0.0248(14) 0.0027(11) -0.0003(11) -0.0055(11)
Pt1 0.03286(11) 0.02864(10) 0.01893(11) 0.000 0.000 -0.00569(8)
C1 0.0311(15) 0.0276(14) 0.0277(17) -0.0013(12) -0.0013(14) -0.0025(12)
C2 0.0376(18) 0.0433(19) 0.0226(16) -0.0001(13) -0.0002(13) -0.0061(15)
C3 0.0392(18) 0.0388(17) 0.0264(16) 0.0035(14) 0.0030(14) -0.0098(14)
C4 0.0346(17) 0.0334(17) 0.0303(17) 0.0016(13) -0.0006(14) -0.0047(13)
C5 0.0374(17) 0.0294(15) 0.0286(17) 0.0004(13) -0.0021(13) -0.0042(14)
C6 0.0406(18) 0.0291(16) 0.0337(18) 0.0009(13) 0.0017(14) -0.0095(14)
C7 0.047(2) 0.045(2) 0.050(2) -0.0071(17) 0.0066(17) -0.0060(16)
C8 0.074(3) 0.051(2) 0.059(3) -0.0155(19) 0.017(2) -0.002(2)
C9 0.106(4) 0.041(2) 0.041(2) -0.0094(18) 0.010(2) -0.018(2)
C10 0.099(3) 0.044(2) 0.039(2) 0.0039(18) -0.023(2) -0.016(2)
C11 0.064(2) 0.0348(19) 0.039(2) -0.0001(16) -0.0067(17) -0.0054(17)
C12 0.049(2) 0.074(3) 0.101(4) -0.020(3) -0.006(2) 0.014(2)
C13 0.167(5) 0.073(3) 0.042(2) -0.016(2) 0.010(3) -0.013(3)
C14 0.088(4) 0.093(3) 0.092(4) -0.031(3) -0.055(3) 0.029(3)
C15 0.0315(16) 0.0370(17) 0.0292(17) 0.0015(13) -0.0062(13) -0.0085(13)
C16 0.044(2) 0.048(2) 0.0290(18) 0.0022(15) -0.0025(15) -0.0169(16)
C17 0.048(2) 0.064(2) 0.037(2) 0.0047(18) -0.0004(17) -0.024(2)
C18 0.0349(19) 0.085(3) 0.033(2) -0.003(2) 0.0006(15) -0.0158(19)
C19 0.039(2) 0.067(3) 0.041(2) -0.0093(18) -0.0020(16) -0.0025(19)
C20 0.0351(18) 0.0464(19) 0.0333(18) -0.0023(15) -0.0022(14) -0.0066(15)
C21 0.073(3) 0.0367(18) 0.047(2) 0.0063(17) 0.0024(19) -0.0149(17)
C22 0.048(2) 0.116(4) 0.047(2) -0.006(2) 0.0105(19) -0.025(2)
C23 0.054(2) 0.0405(17) 0.053(2) -0.0031(17) 0.0017(19) 0.0021(17)
C24 0.0454(19) 0.0344(17) 0.0192(15) 0.0022(14) -0.0018(14) -0.0094(15)
C25 0.051(2) 0.0411(19) 0.0372(19) -0.0057(15) -0.0043(16) -0.0026(16)
C26 0.082(3) 0.047(2) 0.040(2) -0.0141(17) -0.0109(19) -0.007(2)
C27 0.063(3) 0.059(2) 0.042(2) -0.0039(18) -0.0164(19) -0.020(2)
C28 0.046(2) 0.071(3) 0.044(2) 0.000(2) -0.0123(17) -0.005(2)
C29 0.0453(19) 0.049(2) 0.035(2) -0.0053(15) -0.0021(15) 0.0001(16)
B1 0.041(2) 0.0277(17) 0.031(2) 0.0076(15) -0.0050(16) 0.0000(15)

loop_
_atom_type_symbol
_atom_type_description
_atom_type_scat_dispersion_real
_atom_type_scat_dispersion_imag
_atom_type_scat_source
C C 0.0033 0.0016 'International Tables Vol C Tables 4.2.6.8 and 6.1.1.4'
H H 0.0000 0.0000 'International Tables Vol C Tables 4.2.6.8 and 6.1.1.4'
B B 0.0013 0.0007 'International Tables Vol C Tables 4.2.6.8 and 6.1.1.4'
N N 0.0061 0.0033 'International Tables Vol C Tables 4.2.6.8 and 6.1.1.4'
Pt Pt -1.7033 8.3905 'International Tables Vol C Tables 4.2.6.8 and 6.1.1.4'
O O 0.0106 0.0060 'International Tables Vol C Tables 4.2.6.8 and 6.1.1.4'

loop_
_geom_angle_atom_site_label_1
_geom_angle_atom_site_label_2
_geom_angle_atom_site_label_3
_geom_angle
_geom_angle_site_symmetry_1
_geom_angle_site_symmetry_3
C5 N1 C1 118.7(2) . .
C5 N1 Pt1 124.72(19) . .
C1 N1 Pt1 116.48(19) . .
C24 Pt1 C24 88.22(17) . 2_665
C24 Pt1 N1 97.23(11) . .
C24 Pt1 N1 174.16(10) 2_665 .
C24 Pt1 N1 174.16(10) . 2_665
C24 Pt1 N1 97.23(11) 2_665 2_665
N1 Pt1 N1 77.39(12) . 2_665
N1 C1 C2 121.6(3) . .
N1 C1 C1 114.82(16) . 2_665
C2 C1 C1 123.61(18) . 2_665
C3 C2 C1 118.8(3) . .
C2 C3 C4 120.9(3) . .
C3 C4 C5 116.1(3) . .
C3 C4 B1 124.7(3) . .
C5 C4 B1 119.2(3) . .
N1 C5 C4 123.9(3) . .
C7 C6 C11 118.0(3) . .
C7 C6 B1 122.0(3) . .
C11 C6 B1 120.0(3) . .
C8 C7 C6 120.1(4) . .
C8 C7 C12 118.2(3) . .
C6 C7 C12 121.8(3) . .
C9 C8 C7 122.5(4) . .
C8 C9 C10 118.1(4) . .
C8 C9 C13 121.1(4) . .
C10 C9 C13 120.8(4) . .
C9 C10 C11 122.1(4) . .
C10 C11 C6 119.3(4) . .
C10 C11 C14 119.1(4) . .
C6 C11 C14 121.6(3) . .
C16 C15 C20 118.1(3) . .
C16 C15 B1 120.8(3) . .
C20 C15 B1 121.1(3) . .
C17 C16 C15 119.6(3) . .
C17 C16 C21 118.8(3) . .
C15 C16 C21 121.5(3) . .
C18 C17 C16 122.5(3) . .
C17 C18 C19 118.2(3) . .
C17 C18 C22 121.4(4) . .
C19 C18 C22 120.5(4) . .
C18 C19 C20 121.7(4) . .
C19 C20 C15 119.9(3) . .
C19 C20 C23 117.3(3) . .
C15 C20 C23 122.7(3) . .
C29 C24 C25 115.2(3) . .
C29 C24 Pt1 121.0(2) . .
C25 C24 Pt1 123.7(2) . .
C26 C25 C24 122.0(3) . .
C27 C26 C25 120.6(3) . .
C28 C27 C26 119.1(3) . .
C27 C28 C29 120.0(3) . .
C28 C29 C24 123.1(3) . .
C15 B1 C4 119.6(3) . .
C15 B1 C6 124.3(3) . .
C4 B1 C6 116.2(3) . .

loop_
_geom_bond_atom_site_label_1
_geom_bond_atom_site_label_2
_geom_bond_distance
_geom_bond_site_symmetry_2
N1 C5 1.336(3) .
N1 C1 1.354(4) .
N1 Pt1 2.095(2) .
Pt1 C24 2.000(3) .
Pt1 C24 2.000(3) 2_665
Pt1 N1 2.095(2) 2_665
C1 C2 1.388(4) .
C1 C1 1.482(6) 2_665
C2 C3 1.384(4) .
C3 C4 1.392(4) .
C4 C5 1.403(4) .
C4 B1 1.571(4) .
C6 C7 1.404(4) .
C6 C11 1.411(5) .
C6 B1 1.582(4) .
C7 C8 1.391(5) .
C7 C12 1.505(5) .
C8 C9 1.365(6) .
C9 C10 1.373(6) .
C9 C13 1.512(5) .
C10 C11 1.408(5) .
C11 C14 1.511(6) .
C15 C16 1.410(4) .
C15 C20 1.412(4) .
C15 B1 1.561(5) .
C16 C17 1.397(5) .
C16 C21 1.504(5) .
C17 C18 1.362(5) .
C18 C19 1.391(5) .
C18 C22 1.520(5) .
C19 C20 1.392(4) .
C20 C23 1.518(4) .
C24 C29 1.396(4) .
C24 C25 1.396(4) .
C25 C26 1.394(4) .
C26 C27 1.374(5) .
C27 C28 1.372(5) .
C28 C29 1.387(5) .

loop_
_platon_squeeze_void_nr
_platon_squeeze_void_average_x
_platon_squeeze_void_average_y
_platon_squeeze_void_average_z
_platon_squeeze_void_volume
_platon_squeeze_void_count_electrons
1 0.750 0.250 0.088 902.9 134.0
2 0.250 -0.250 0.168 902.9 135.0
